data_7205407
loop_
_publ_author_name
'Saha, Rajat'
'Biswas, Susobhan'
'Mostafa, Golam'

_publ_section_title
;
 pH-Triggered construction of NLO active CMOFs: change in
 supramolecular assembly, water clusters, helical architectures and
 their properties
;
_journal_issue 3
_journal_name_full CrystEngComm
_journal_page_first 1018
_journal_paper_doi 10.1039/c0ce00505c
_journal_volume 13
_journal_year 2011
_chemical_formula_moiety C24H18Cu2N4O10S2,CH4O,3(H2O)
_chemical_formula_sum 'C25 H28 Cu2 N4 O14 S2'
_chemical_formula_weight 799.71
_chemical_name_systematic
;
?
;
_space_group_IT_number 14
_symmetry_cell_setting monoclinic
_symmetry_Int_Tables_number 14
_symmetry_space_group_name_Hall '-P 2yn'
_symmetry_space_group_name_H-M 'P 1 21/n 1'
_atom_sites_solution_hydrogens mixed
_atom_sites_solution_primary direct
_atom_sites_solution_secondary difmap
_audit_creation_method SHELXL-97
_cell_angle_alpha 90.00
_cell_angle_beta 111.708(2)
_cell_angle_gamma 90.00
_cell_formula_units_Z 4
_cell_length_a 17.0525(6)
_cell_length_b 8.4867(3)
_cell_length_c 22.6931(8)
_cell_measurement_reflns_used 4886
_cell_measurement_temperature 293(2)
_cell_measurement_theta_max 24.17
_cell_measurement_theta_min 1.29
_cell_volume 3051.23(19)
_computing_cell_refinement 'Bruker SMART'
_computing_data_collection 'Bruker SMART'
_computing_data_reduction 'Bruker SHELXTL'
_computing_molecular_graphics 'Ortep-3 for windows (Farrugia, 1997)'
_computing_publication_material 'Platon99 (Spek, 1999)'
_computing_structure_refinement 'SHELXL-97 (Sheldrick, 1997)'
_computing_structure_solution 'SHELXS-97 (Sheldrick, 1997)'
_diffrn_ambient_temperature 293(2)
_diffrn_measured_fraction_theta_full 1.000
_diffrn_measured_fraction_theta_max 1.000
_diffrn_radiation_monochromator graphite
_diffrn_radiation_source 'fine-focus sealed tube'
_diffrn_radiation_type MoK\a
_diffrn_radiation_wavelength 0.71073
_diffrn_reflns_av_R_equivalents 0.0467
_diffrn_reflns_av_sigmaI/netI 0.0500
_diffrn_reflns_limit_h_max 19
_diffrn_reflns_limit_h_min -19
_diffrn_reflns_limit_k_max 9
_diffrn_reflns_limit_k_min -9
_diffrn_reflns_limit_l_max 26
_diffrn_reflns_limit_l_min -26
_diffrn_reflns_number 24920
_diffrn_reflns_theta_full 24.17
_diffrn_reflns_theta_max 24.17
_diffrn_reflns_theta_min 1.29
_exptl_absorpt_coefficient_mu 1.608
_exptl_absorpt_correction_T_max 0.879
_exptl_absorpt_correction_T_min 0.838
_exptl_absorpt_correction_type empirical
_exptl_crystal_colour blue
_exptl_crystal_density_diffrn 1.741
_exptl_crystal_density_method 'not measured'
_exptl_crystal_description rhombohedral
_exptl_crystal_F_000 1632
_exptl_crystal_size_max 0.11
_exptl_crystal_size_mid 0.09
_exptl_crystal_size_min 0.08
_refine_diff_density_max 1.212
_refine_diff_density_min -0.962
_refine_diff_density_rms 0.115
_refine_ls_extinction_method none
_refine_ls_goodness_of_fit_ref 1.190
_refine_ls_hydrogen_treatment nonref
_refine_ls_matrix_type full
_refine_ls_number_parameters 424
_refine_ls_number_reflns 4886
_refine_ls_number_restraints 1
_refine_ls_restrained_S_all 1.191
_refine_ls_R_factor_all 0.0612
_refine_ls_R_factor_gt 0.0597
_refine_ls_shift/su_max 0.001
_refine_ls_shift/su_mean 0.000
_refine_ls_structure_factor_coef Fsqd
_refine_ls_weighting_details 'calc w=1/[\s^2^(Fo^2^)+(0.0827P)^2^+4.5781P] where P=(Fo^2^+2Fc^2^)/3'
_refine_ls_weighting_scheme calc
_refine_ls_wR_factor_gt 0.1615
_refine_ls_wR_factor_ref 0.1630
_reflns_number_gt 4739
_reflns_number_total 4886
_reflns_threshold_expression >2sigma(I)
_cod_data_source_file C0CE00505C.TXT
_cod_data_source_block shelxl
_cod_depositor_comments
;
The following automatic conversions were performed:
'_symmetry_cell_setting' value 'Monoclinic' changed to 'monoclinic'
according to '/home/saulius/struct/CIF-dictionaries/cif_core.dic'
dictionary named 'cif_core.dic' version 2.4.1 from 2010-06-29.

Automatic conversion script
Id: cif_fix_enum 1555 2011-01-17 13:19:09Z saulius 
;
_cod_original_cell_volume 3051.22(19)
_cod_original_sg_symbol_H-M 'P 21/n'
_cod_original_formula_sum C25H28Cu2N4O14S2
_cod_database_code 7205407

loop_
_symmetry_equiv_pos_as_xyz
'x, y, z'
'-x+1/2, y+1/2, -z+1/2'
'-x, -y, -z'
'x-1/2, -y-1/2, z-1/2'

loop_
_atom_site_label
_atom_site_type_symbol
_atom_site_fract_x
_atom_site_fract_y
_atom_site_fract_z
_atom_site_U_iso_or_equiv
_atom_site_adp_type
_atom_site_occupancy
_atom_site_symmetry_multiplicity
_atom_site_calc_flag
_atom_site_refinement_flags
_atom_site_disorder_assembly
_atom_site_disorder_group
Cu1 Cu 0.57341(3) 0.75772(6) 0.61252(2) 0.0233(2) Uani 1 1 d . . .
Cu2 Cu -0.07583(3) 0.97588(7) 0.35928(2) 0.0258(2) Uani 1 1 d . . .
O1W O 0.4953(2) 0.9551(4) 0.62755(15) 0.0293(7) Uani 1 1 d . . .
H1W1 H 0.4689 0.9260 0.6507 0.035 Uiso 1 1 d R . .
H2W1 H 0.4590 0.9955 0.5938 0.035 Uiso 1 1 d R . .
O2W O -0.1421(2) 0.8998(4) 0.42212(16) 0.0377(8) Uani 1 1 d . . .
H1W2 H -0.1790 0.8299 0.4031 0.045 Uiso 1 1 d R . .
H2W2 H -0.1227 0.8758 0.4614 0.045 Uiso 1 1 d R . .
N1 N 0.6785(2) 0.8910(4) 0.64409(16) 0.0231(8) Uani 1 1 d . . .
N2 N 0.4719(2) 0.6235(4) 0.57043(17) 0.0236(8) Uani 1 1 d . . .
N3 N 0.0005(2) 0.7877(5) 0.36946(18) 0.0258(8) Uani 1 1 d . . .
N4 N -0.1304(2) 1.1920(5) 0.35164(17) 0.0250(8) Uani 1 1 d . . .
O1 O 0.8403(2) 0.9606(4) 0.82954(15) 0.0348(8) Uani 1 1 d . . .
O2 O 0.89747(19) 1.1720(4) 0.80213(14) 0.0256(7) Uani 1 1 d . . .
O3 O 0.57115(18) 0.8362(4) 0.53032(14) 0.0250(7) Uani 1 1 d . . .
O4 O 0.63274(19) 1.0049(4) 0.48575(14) 0.0281(7) Uani 1 1 d . . .
O5 O 0.0176(2) 1.0876(4) 0.42191(16) 0.0330(8) Uani 1 1 d . . .
O6 O 0.0469(2) 1.2986(4) 0.48522(16) 0.0340(8) Uani 1 1 d . . .
O7 O -0.3376(2) 1.3859(4) 0.21406(14) 0.0296(7) Uani 1 1 d . . .
O8 O -0.3609(2) 1.5521(4) 0.28239(16) 0.0355(8) Uani 1 1 d . . .
S1 S 0.23366(8) 0.32937(15) 0.48519(6) 0.0338(3) Uani 1 1 d . . .
S2 S 0.17858(8) 0.37356(15) 0.39128(6) 0.0348(3) Uani 1 1 d . . .
C1 C 0.7297(3) 0.9163(5) 0.7041(2) 0.0229(9) Uani 1 1 d . . .
H1 H 0.7209 0.8596 0.7362 0.027 Uiso 1 1 calc R . .
C2 C 0.7957(3) 1.0244(5) 0.7204(2) 0.0225(9) Uani 1 1 d . . .
C3 C 0.8081(3) 1.1072(6) 0.6719(2) 0.0298(10) Uani 1 1 d . . .
H3 H 0.8521 1.1791 0.6808 0.036 Uiso 1 1 calc R . .
C4 C 0.7540(3) 1.0812(6) 0.6099(2) 0.0295(10) Uani 1 1 d . . .
H4 H 0.7602 1.1382 0.5769 0.035 Uiso 1 1 calc R . .
C5 C 0.6910(3) 0.9709(5) 0.5975(2) 0.0222(9) Uani 1 1 d . . .
C6 C 0.8491(3) 1.0528(5) 0.7898(2) 0.0239(10) Uani 1 1 d . . .
C7 C 0.6271(3) 0.9368(5) 0.53260(19) 0.0204(9) Uani 1 1 d . . .
C8 C 0.4281(3) 0.6272(5) 0.5073(2) 0.0279(10) Uani 1 1 d . . .
H8 H 0.4486 0.6906 0.4827 0.034 Uiso 1 1 calc R . .
C9 C 0.3555(3) 0.5438(5) 0.4769(2) 0.0256(10) Uani 1 1 d . . .
H9 H 0.3275 0.5514 0.4332 0.031 Uiso 1 1 calc R . .
C10 C 0.3248(3) 0.4477(5) 0.5130(2) 0.0264(10) Uani 1 1 d . . .
C11 C 0.3699(3) 0.4427(6) 0.5779(2) 0.0371(12) Uani 1 1 d . . .
H11 H 0.3512 0.3798 0.6036 0.044 Uiso 1 1 calc R . .
C12 C 0.4418(3) 0.5304(6) 0.6040(2) 0.0315(11) Uani 1 1 d . . .
H12 H 0.4711 0.5244 0.6476 0.038 Uiso 1 1 calc R . .
C13 C 0.0632(3) 0.7614(5) 0.4254(2) 0.0267(10) Uani 1 1 d . . .
H13 H 0.0699 0.8308 0.4586 0.032 Uiso 1 1 calc R . .
C14 C 0.1183(3) 0.6358(6) 0.4359(2) 0.0307(10) Uani 1 1 d . . .
H14 H 0.1604 0.6203 0.4755 0.037 Uiso 1 1 calc R . .
C15 C 0.1100(3) 0.5333(5) 0.3864(2) 0.0280(10) Uani 1 1 d . . .
C16 C 0.0458(3) 0.5617(6) 0.3283(2) 0.0338(11) Uani 1 1 d . . .
H16 H 0.0386 0.4959 0.2939 0.041 Uiso 1 1 calc R . .
C17 C -0.0069(3) 0.6879(5) 0.3221(2) 0.0292(10) Uani 1 1 d . . .
H17 H -0.0501 0.7048 0.2831 0.035 Uiso 1 1 calc R . .
C18 C -0.2054(3) 1.2454(6) 0.3121(2) 0.0296(11) Uani 1 1 d . . .
H18 H -0.2381 1.1789 0.2797 0.036 Uiso 1 1 calc R . .
C19 C -0.2376(3) 1.3943(6) 0.3164(2) 0.0271(10) Uani 1 1 d . . .
C20 C -0.1876(3) 1.4922(6) 0.3649(2) 0.0332(11) Uani 1 1 d . . .
H20 H -0.2065 1.5923 0.3699 0.040 Uiso 1 1 calc R . .
C21 C -0.1086(3) 1.4391(6) 0.4061(2) 0.0330(11) Uani 1 1 d . . .
H21 H -0.0740 1.5037 0.4384 0.040 Uiso 1 1 calc R . .
C22 C -0.0833(3) 1.2902(6) 0.3980(2) 0.0254(9) Uani 1 1 d . . .
C23 C 0.0001(3) 1.2218(6) 0.4385(2) 0.0275(10) Uani 1 1 d . . .
C24 C -0.3194(3) 1.4496(5) 0.2687(2) 0.0249(10) Uani 1 1 d . . .
C25 C 0.3508(6) 1.0554(7) 0.6860(5) 0.237(11) Uani 1 1 d D . .
H25A H 0.3211 1.0570 0.7146 0.285 Uiso 1 1 calc R . .
H25B H 0.3163 1.1023 0.6464 0.285 Uiso 1 1 calc R . .
H25C H 0.4024 1.1137 0.7041 0.285 Uiso 1 1 calc R . .
O9 O 0.3711(3) 0.8825(6) 0.6746(2) 0.0600(12) Uani 1 1 d D . .
H1O9 H 0.3519 0.7940 0.6598 0.072 Uiso 1 1 d R . .
O3W O -0.2426(2) 1.1313(5) 0.44635(17) 0.0429(9) Uani 1 1 d . . .
H1W3 H -0.2611 1.1224 0.4062 0.051 Uiso 1 1 d R . .
H2W3 H -0.2789 1.1778 0.4567 0.051 Uiso 1 1 d R . .
O4W O 0.5902(2) 1.1832(5) 0.70126(19) 0.0485(10) Uani 1 1 d . . .
H1W4 H 0.6384 1.2275 0.7211 0.058 Uiso 1 1 d R . .
H2W4 H 0.5986 1.1136 0.6773 0.058 Uiso 1 1 d R . .
O5W O 0.5229(3) 1.3417(5) 0.7761(2) 0.0545(11) Uani 1 1 d . . .
H1W5 H 0.4658 1.3545 0.7579 0.065 Uiso 1 1 d R . .
H2W5 H 0.5435 1.3529 0.8190 0.065 Uiso 1 1 d R . .

loop_
_atom_site_aniso_label
_atom_site_aniso_U_11
_atom_site_aniso_U_22
_atom_site_aniso_U_33
_atom_site_aniso_U_23
_atom_site_aniso_U_13
_atom_site_aniso_U_12
Cu1 0.0229(4) 0.0234(4) 0.0201(3) 0.0011(2) 0.0039(3) -0.0021(2)
Cu2 0.0243(4) 0.0249(4) 0.0246(4) -0.0031(2) 0.0050(3) -0.0001(2)
O1W 0.0311(18) 0.0305(18) 0.0271(17) 0.0068(14) 0.0117(14) 0.0028(14)
O2W 0.0355(19) 0.045(2) 0.0285(18) 0.0057(16) 0.0077(15) -0.0027(16)
N1 0.0202(19) 0.026(2) 0.0185(18) -0.0007(15) 0.0017(15) 0.0017(15)
N2 0.0261(19) 0.0221(19) 0.0208(18) 0.0025(15) 0.0067(15) 0.0048(15)
N3 0.0217(19) 0.030(2) 0.024(2) -0.0019(17) 0.0064(16) -0.0061(16)
N4 0.0229(19) 0.028(2) 0.0185(18) 0.0013(16) 0.0015(15) -0.0031(16)
O1 0.039(2) 0.044(2) 0.0186(16) -0.0010(15) 0.0063(14) -0.0049(16)
O2 0.0254(16) 0.0215(16) 0.0246(16) -0.0051(13) 0.0029(13) -0.0021(13)
O3 0.0218(15) 0.0263(16) 0.0222(16) -0.0008(13) 0.0027(13) -0.0032(13)
O4 0.0240(17) 0.0375(18) 0.0207(16) 0.0057(14) 0.0058(13) 0.0004(14)
O5 0.0318(18) 0.0206(17) 0.0374(19) -0.0051(14) 0.0022(15) 0.0053(14)
O6 0.0306(18) 0.0314(18) 0.0328(19) -0.0067(15) 0.0032(15) -0.0029(15)
O7 0.0315(18) 0.0308(18) 0.0211(16) -0.0013(13) 0.0034(14) 0.0019(14)
O8 0.0349(19) 0.0353(19) 0.0351(19) 0.0031(15) 0.0117(16) 0.0101(16)
S1 0.0282(6) 0.0289(7) 0.0415(7) -0.0014(5) 0.0096(5) -0.0045(5)
S2 0.0308(7) 0.0311(7) 0.0382(7) -0.0032(5) 0.0077(5) 0.0028(5)
C1 0.027(2) 0.015(2) 0.029(2) -0.0001(18) 0.0125(19) 0.0059(18)
C2 0.023(2) 0.023(2) 0.022(2) -0.0004(17) 0.0093(18) 0.0019(18)
C3 0.030(2) 0.029(2) 0.030(2) -0.003(2) 0.010(2) -0.010(2)
C4 0.030(2) 0.037(3) 0.021(2) 0.005(2) 0.0083(19) -0.006(2)
C5 0.021(2) 0.022(2) 0.025(2) -0.0025(17) 0.0089(18) 0.0004(17)
C6 0.020(2) 0.029(2) 0.020(2) -0.0037(19) 0.0049(18) 0.0069(19)
C7 0.019(2) 0.023(2) 0.019(2) -0.0022(18) 0.0065(17) 0.0002(18)
C8 0.031(2) 0.025(2) 0.028(2) -0.0005(19) 0.011(2) -0.001(2)
C9 0.025(2) 0.030(2) 0.021(2) -0.0049(18) 0.0077(19) -0.0016(19)
C10 0.024(2) 0.024(2) 0.032(2) -0.0088(19) 0.0116(19) -0.0021(19)
C11 0.038(3) 0.042(3) 0.034(3) 0.005(2) 0.017(2) -0.011(2)
C12 0.030(3) 0.039(3) 0.023(2) 0.007(2) 0.008(2) -0.004(2)
C13 0.027(2) 0.024(2) 0.030(3) -0.0004(18) 0.012(2) 0.0007(18)
C14 0.027(2) 0.031(3) 0.033(3) 0.001(2) 0.010(2) -0.006(2)
C15 0.029(2) 0.018(2) 0.043(3) -0.0025(19) 0.020(2) -0.0022(18)
C16 0.032(3) 0.033(3) 0.034(3) -0.007(2) 0.010(2) -0.003(2)
C17 0.029(2) 0.025(2) 0.031(2) -0.006(2) 0.008(2) -0.0013(19)
C18 0.034(3) 0.037(3) 0.016(2) -0.0001(18) 0.007(2) -0.007(2)
C19 0.027(2) 0.027(2) 0.024(2) -0.0008(18) 0.0060(19) -0.0027(19)
C20 0.035(3) 0.027(2) 0.038(3) 0.003(2) 0.014(2) 0.005(2)
C21 0.032(3) 0.030(3) 0.034(3) -0.007(2) 0.008(2) -0.001(2)
C22 0.029(2) 0.027(2) 0.024(2) -0.0038(19) 0.014(2) -0.003(2)
C23 0.023(2) 0.032(2) 0.028(2) -0.002(2) 0.009(2) -0.006(2)
C24 0.021(2) 0.023(2) 0.027(2) 0.0093(18) 0.0032(19) -0.0041(18)
C25 0.231(15) 0.41(3) 0.113(9) -0.145(13) 0.116(10) -0.278(18)
O9 0.055(3) 0.074(3) 0.039(2) 0.000(2) 0.004(2) -0.020(2)
O3W 0.039(2) 0.060(2) 0.0323(19) -0.0014(18) 0.0170(16) -0.0019(18)
O4W 0.045(2) 0.040(2) 0.058(2) -0.0234(19) 0.0159(19) -0.0075(18)
O5W 0.039(2) 0.072(3) 0.047(2) -0.001(2) 0.0097(18) 0.012(2)

loop_
_atom_type_symbol
_atom_type_description
_atom_type_scat_dispersion_real
_atom_type_scat_dispersion_imag
_atom_type_scat_source
C C 0.0033 0.0016 'International Tables Vol C Tables 4.2.6.8 and 6.1.1.4'
H H 0.0000 0.0000 'International Tables Vol C Tables 4.2.6.8 and 6.1.1.4'
N N 0.0061 0.0033 'International Tables Vol C Tables 4.2.6.8 and 6.1.1.4'
O O 0.0106 0.0060 'International Tables Vol C Tables 4.2.6.8 and 6.1.1.4'
S S 0.1246 0.1234 'International Tables Vol C Tables 4.2.6.8 and 6.1.1.4'
Cu Cu 0.3201 1.2651 'International Tables Vol C Tables 4.2.6.8 and 6.1.1.4'

loop_
_geom_angle_atom_site_label_1
_geom_angle_atom_site_label_2
_geom_angle_atom_site_label_3
_geom_angle
_geom_angle_site_symmetry_1
_geom_angle_site_symmetry_3
_geom_angle_publ_flag
O2 Cu1 O3 167.09(13) 2_646 . ?
O2 Cu1 N2 96.85(14) 2_646 . ?
O3 Cu1 N2 91.72(13) . . ?
O2 Cu1 N1 89.43(14) 2_646 . ?
O3 Cu1 N1 81.38(13) . . ?
N2 Cu1 N1 172.38(15) . . ?
O2 Cu1 O1W 94.29(12) 2_646 . ?
O3 Cu1 O1W 94.99(12) . . ?
N2 Cu1 O1W 92.29(13) . . ?
N1 Cu1 O1W 91.54(13) . . ?
O7 Cu2 O5 169.42(14) 2_445 . ?
O7 Cu2 N3 92.36(14) 2_445 . ?
O5 Cu2 N3 89.00(14) . . ?
O7 Cu2 N4 95.93(14) 2_445 . ?
O5 Cu2 N4 81.27(13) . . ?
N3 Cu2 N4 167.94(15) . . ?
O7 Cu2 O2W 91.73(13) 2_445 . ?
O5 Cu2 O2W 98.42(14) . . ?
N3 Cu2 O2W 98.99(14) . . ?
N4 Cu2 O2W 89.52(15) . . ?
Cu1 O1W H1W1 111.0 . . ?
Cu1 O1W H2W1 115.8 . . ?
H1W1 O1W H2W1 107.4 . . ?
Cu2 O2W H1W2 109.4 . . ?
Cu2 O2W H2W2 130.4 . . ?
H1W2 O2W H2W2 106.9 . . ?
C1 N1 C5 119.3(4) . . ?
C1 N1 Cu1 127.8(3) . . ?
C5 N1 Cu1 112.6(3) . . ?
C12 N2 C8 116.4(4) . . ?
C12 N2 Cu1 121.1(3) . . ?
C8 N2 Cu1 122.4(3) . . ?
C17 N3 C13 117.4(4) . . ?
C17 N3 Cu2 123.0(3) . . ?
C13 N3 Cu2 119.6(3) . . ?
C18 N4 C22 117.3(4) . . ?
C18 N4 Cu2 130.9(3) . . ?
C22 N4 Cu2 111.6(3) . . ?
C6 O2 Cu1 114.9(3) . 2_656 ?
C7 O3 Cu1 116.0(3) . . ?
C23 O5 Cu2 115.8(3) . . ?
C24 O7 Cu2 120.2(3) . 2_455 ?
C10 S1 S2 106.06(17) . . ?
C15 S2 S1 104.31(18) . . ?
N1 C1 C2 122.4(4) . . ?
N1 C1 H1 118.8 . . ?
C2 C1 H1 118.8 . . ?
C3 C2 C1 118.0(4) . . ?
C3 C2 C6 122.3(4) . . ?
C1 C2 C6 119.6(4) . . ?
C2 C3 C4 119.0(4) . . ?
C2 C3 H3 120.5 . . ?
C4 C3 H3 120.5 . . ?
C5 C4 C3 119.6(4) . . ?
C5 C4 H4 120.2 . . ?
C3 C4 H4 120.2 . . ?
N1 C5 C4 121.6(4) . . ?
N1 C5 C7 114.1(4) . . ?
C4 C5 C7 124.1(4) . . ?
O1 C6 O2 125.8(4) . . ?
O1 C6 C2 117.7(4) . . ?
O2 C6 C2 116.5(4) . . ?
O4 C7 O3 124.9(4) . . ?
O4 C7 C5 119.4(4) . . ?
O3 C7 C5 115.6(4) . . ?
N2 C8 C9 124.3(4) . . ?
N2 C8 H8 117.8 . . ?
C9 C8 H8 117.8 . . ?
C8 C9 C10 118.3(4) . . ?
C8 C9 H9 120.8 . . ?
C10 C9 H9 120.8 . . ?
C11 C10 C9 117.6(4) . . ?
C11 C10 S1 115.6(4) . . ?
C9 C10 S1 126.8(4) . . ?
C12 C11 C10 119.9(5) . . ?
C12 C11 H11 120.0 . . ?
C10 C11 H11 120.0 . . ?
N2 C12 C11 123.4(4) . . ?
N2 C12 H12 118.3 . . ?
C11 C12 H12 118.3 . . ?
N3 C13 C14 123.0(4) . . ?
N3 C13 H13 118.5 . . ?
C14 C13 H13 118.5 . . ?
C13 C14 C15 119.1(5) . . ?
C13 C14 H14 120.5 . . ?
C15 C14 H14 120.5 . . ?
C14 C15 C16 118.0(4) . . ?
C14 C15 S2 124.3(4) . . ?
C16 C15 S2 117.6(4) . . ?
C17 C16 C15 119.3(5) . . ?
C17 C16 H16 120.4 . . ?
C15 C16 H16 120.4 . . ?
N3 C17 C16 123.3(4) . . ?
N3 C17 H17 118.3 . . ?
C16 C17 H17 118.3 . . ?
N4 C18 C19 124.2(4) . . ?
N4 C18 H18 117.9 . . ?
C19 C18 H18 117.9 . . ?
C20 C19 C18 117.0(4) . . ?
C20 C19 C24 121.4(4) . . ?
C18 C19 C24 121.4(4) . . ?
C19 C20 C21 119.6(5) . . ?
C19 C20 H20 120.2 . . ?
C21 C20 H20 120.2 . . ?
C22 C21 C20 118.7(5) . . ?
C22 C21 H21 120.7 . . ?
C20 C21 H21 120.7 . . ?
N4 C22 C21 123.3(4) . . ?
N4 C22 C23 113.3(4) . . ?
C21 C22 C23 123.4(4) . . ?
O6 C23 O5 124.9(4) . . ?
O6 C23 C22 118.9(4) . . ?
O5 C23 C22 116.2(4) . . ?
O8 C24 O7 125.9(4) . . ?
O8 C24 C19 120.7(4) . . ?
O7 C24 C19 113.3(4) . . ?
O9 C25 H25A 109.5 . . ?
O9 C25 H25B 109.5 . . ?
H25A C25 H25B 109.5 . . ?
O9 C25 H25C 109.5 . . ?
H25A C25 H25C 109.5 . . ?
H25B C25 H25C 109.5 . . ?
C25 O9 H1O9 146.7 . . ?
H1W3 O3W H2W3 108.7 . . ?
H1W4 O4W H2W4 106.3 . . ?
H1W5 O5W H2W5 113.4 . . ?

loop_
_geom_bond_atom_site_label_1
_geom_bond_atom_site_label_2
_geom_bond_distance
_geom_bond_site_symmetry_2
_geom_bond_publ_flag
Cu1 O2 1.953(3) 2_646 ?
Cu1 O3 1.968(3) . ?
Cu1 N2 1.996(4) . ?
Cu1 N1 2.013(4) . ?
Cu1 O1W 2.243(3) . ?
Cu2 O7 1.928(3) 2_445 ?
Cu2 O5 1.945(3) . ?
Cu2 N3 2.019(4) . ?
Cu2 N4 2.035(4) . ?
Cu2 O2W 2.218(3) . ?
O1W H1W1 0.8448 . ?
O1W H2W1 0.8584 . ?
O2W H1W2 0.8571 . ?
O2W H2W2 0.8521 . ?
N1 C1 1.336(6) . ?
N1 C5 1.337(6) . ?
N2 C12 1.326(6) . ?
N2 C8 1.350(6) . ?
N3 C17 1.336(6) . ?
N3 C13 1.342(6) . ?
N4 C18 1.341(6) . ?
N4 C22 1.349(6) . ?
O1 C6 1.244(6) . ?
O2 C6 1.270(6) . ?
O2 Cu1 1.953(3) 2_656 ?
O3 C7 1.267(5) . ?
O4 C7 1.245(5) . ?
O5 C23 1.270(6) . ?
O6 C23 1.249(6) . ?
O7 C24 1.281(6) . ?
O7 Cu2 1.928(3) 2_455 ?
O8 C24 1.232(6) . ?
S1 C10 1.760(5) . ?
S1 S2 2.0208(18) . ?
S2 C15 1.767(5) . ?
C1 C2 1.391(6) . ?
C1 H1 0.9300 . ?
C2 C3 1.386(6) . ?
C2 C6 1.520(6) . ?
C3 C4 1.384(7) . ?
C3 H3 0.9300 . ?
C4 C5 1.373(6) . ?
C4 H4 0.9300 . ?
C5 C7 1.501(6) . ?
C8 C9 1.370(7) . ?
C8 H8 0.9300 . ?
C9 C10 1.388(7) . ?
C9 H9 0.9300 . ?
C10 C11 1.387(7) . ?
C11 C12 1.368(7) . ?
C11 H11 0.9300 . ?
C12 H12 0.9300 . ?
C13 C14 1.383(7) . ?
C13 H13 0.9300 . ?
C14 C15 1.385(7) . ?
C14 H14 0.9300 . ?
C15 C16 1.388(7) . ?
C16 C17 1.372(7) . ?
C16 H16 0.9300 . ?
C17 H17 0.9300 . ?
C18 C19 1.395(7) . ?
C18 H18 0.9300 . ?
C19 C20 1.391(7) . ?
C19 C24 1.490(6) . ?
C20 C21 1.400(7) . ?
C20 H20 0.9300 . ?
C21 C22 1.370(7) . ?
C21 H21 0.9300 . ?
C22 C23 1.495(7) . ?
C25 O9 1.5511(10) . ?
C25 H25A 0.9600 . ?
C25 H25B 0.9600 . ?
C25 H25C 0.9600 . ?
O9 H1O9 0.8386 . ?
O3W H1W3 0.8500 . ?
O3W H2W3 0.8388 . ?
O4W H1W4 0.8646 . ?
O4W H2W4 0.8506 . ?
O5W H1W5 0.9123 . ?
O5W H2W5 0.9096 . ?
